data_7004525
loop_
_publ_author_name
'Zi, Guofu'
'Wang, Qiuwen'
'Xiang, Li'
'Song, Haibin'

_publ_section_title
;
 Lanthanide and group 4 metal complexes with new chiral biaryl-based
 NNO-donor ligands
;
_journal_issue 43
_journal_name_full 'Dalton Transactions'
_journal_page_first 5930
_journal_page_last 5944
_journal_paper_doi 10.1039/b808238c
_journal_year 2008
_chemical_formula_moiety 'C28 H34 N2 O2'
_chemical_formula_sum 'C28 H34 N2 O2'
_chemical_formula_weight 430.57
_chemical_name_systematic
;
?
;
_space_group_IT_number 4
_symmetry_cell_setting monoclinic
_symmetry_space_group_name_Hall 'P 2yb'
_symmetry_space_group_name_H-M 'P 1 21 1'
_atom_sites_solution_hydrogens geom
_atom_sites_solution_primary direct
_atom_sites_solution_secondary difmap
_audit_creation_method SHELXL-97
_cell_angle_alpha 90.00
_cell_angle_beta 115.782(8)
_cell_angle_gamma 90.00
_cell_formula_units_Z 2
_cell_length_a 12.3062(14)
_cell_length_b 8.1494(10)
_cell_length_c 13.4427(16)
_cell_measurement_reflns_used 2413
_cell_measurement_temperature 113(2)
_cell_measurement_theta_max 27.9
_cell_measurement_theta_min 1.7
_cell_volume 1213.9(3)
_computing_cell_refinement CrystalClear
_computing_data_collection CrystalClear
_computing_data_reduction CrystalClear
_computing_publication_material 'CrystalStructure 3.7.0'
_computing_structure_refinement 'SHELXL-97 (Sheldrick, 1997)'
_computing_structure_solution 'SHELXS-97 (Sheldrick, 1990)'
_diffrn_ambient_temperature 113(2)
_diffrn_detector_area_resol_mean 7.31
_diffrn_measured_fraction_theta_full 0.999
_diffrn_measured_fraction_theta_max 0.999
_diffrn_measurement_device_type 'Rigaku Saturn'
_diffrn_measurement_method \w
_diffrn_radiation_monochromator confocal
_diffrn_radiation_source 'rotating anode'
_diffrn_radiation_type MoK\a
_diffrn_radiation_wavelength 0.71070
_diffrn_reflns_av_R_equivalents 0.0591
_diffrn_reflns_av_sigmaI/netI 0.0484
_diffrn_reflns_limit_h_max 14
_diffrn_reflns_limit_h_min -14
_diffrn_reflns_limit_k_max 9
_diffrn_reflns_limit_k_min -9
_diffrn_reflns_limit_l_max 15
_diffrn_reflns_limit_l_min -15
_diffrn_reflns_number 9175
_diffrn_reflns_theta_full 25.00
_diffrn_reflns_theta_max 25.00
_diffrn_reflns_theta_min 1.68
_diffrn_standards_decay_% 0
_diffrn_standards_interval_count 0
_diffrn_standards_interval_time 0
_diffrn_standards_number 0
_exptl_absorpt_coefficient_mu 0.074
_exptl_absorpt_correction_T_max 0.9869
_exptl_absorpt_correction_T_min 0.9768
_exptl_absorpt_correction_type multi-scan
_exptl_absorpt_process_details crystalclear
_exptl_crystal_colour colorless
_exptl_crystal_density_diffrn 1.178
_exptl_crystal_density_method 'not measured'
_exptl_crystal_description prism
_exptl_crystal_F_000 464
_exptl_crystal_size_max 0.32
_exptl_crystal_size_mid 0.24
_exptl_crystal_size_min 0.18
_refine_diff_density_max 0.194
_refine_diff_density_min -0.268
_refine_diff_density_rms 0.053
_refine_ls_abs_structure_details 'None, Friedel Pairs merged'
_refine_ls_extinction_method none
_refine_ls_goodness_of_fit_ref 1.184
_refine_ls_hydrogen_treatment mixed
_refine_ls_matrix_type full
_refine_ls_number_parameters 335
_refine_ls_number_reflns 2302
_refine_ls_number_restraints 21
_refine_ls_restrained_S_all 1.185
_refine_ls_R_factor_all 0.0713
_refine_ls_R_factor_gt 0.0620
_refine_ls_shift/su_max 0.001
_refine_ls_shift/su_mean 0.000
_refine_ls_structure_factor_coef Fsqd
_refine_ls_weighting_details 'calc w=1/[\s^2^(Fo^2^)+(0.0956P)^2^+0.0000P] where P=(Fo^2^+2Fc^2^)/3'
_refine_ls_weighting_scheme calc
_refine_ls_wR_factor_gt 0.1572
_refine_ls_wR_factor_ref 0.1703
_reflns_number_gt 2072
_reflns_number_total 2302
_reflns_threshold_expression >2sigma(I)
_cod_data_source_file b808238c.txt
_cod_data_source_block 2H
_cod_original_cell_volume 1213.9(2)
_cod_original_sg_symbol_H-M P2(1)
_cod_database_code 7004525

loop_
_symmetry_equiv_pos_as_xyz
'x, y, z'
'-x, y+1/2, -z'

loop_
_atom_site_label
_atom_site_type_symbol
_atom_site_fract_x
_atom_site_fract_y
_atom_site_fract_z
_atom_site_U_iso_or_equiv
_atom_site_adp_type
_atom_site_occupancy
_atom_site_symmetry_multiplicity
_atom_site_calc_flag
_atom_site_refinement_flags
_atom_site_disorder_assembly
_atom_site_disorder_group
O1 O 0.4174(3) 0.5605(4) 0.7630(3) 0.0409(8) Uani 1 1 d . . .
O2 O 0.7971(4) 0.6431(5) 0.9352(3) 0.0579(10) Uani 1 1 d . . .
H2 H 0.723(6) 0.652(9) 0.885(5) 0.087 Uiso 1 1 d . . .
N1 N 0.6144(3) 0.9226(4) 0.9497(3) 0.0354(8) Uani 1 1 d . . .
N2 N 0.8684(3) 0.8891(5) 1.0983(3) 0.0427(9) Uani 1 1 d . . .
H2A H 0.852(5) 0.811(7) 1.046(4) 0.051 Uiso 1 1 d . . .
C1 C 0.5114(4) 0.7938(5) 0.7321(3) 0.0313(10) Uani 1 1 d . . .
C2 C 0.4964(4) 0.6221(5) 0.7248(3) 0.0338(10) Uani 1 1 d . . .
C3 C 0.5581(4) 0.5258(6) 0.6814(4) 0.0404(11) Uani 1 1 d . . .
H3 H 0.5473 0.4102 0.6762 0.048 Uiso 1 1 calc R . .
C4 C 0.6360(4) 0.6015(6) 0.6458(4) 0.0429(11) Uani 1 1 d . . .
H4 H 0.6785 0.5353 0.6164 0.052 Uiso 1 1 calc R . .
C5 C 0.6541(4) 0.7699(6) 0.6515(4) 0.0381(11) Uani 1 1 d . A .
C6 C 0.5902(4) 0.8679(5) 0.6952(3) 0.0313(9) Uani 1 1 d . A .
C7 C 0.6057(4) 1.0521(5) 0.7022(4) 0.0350(10) Uani 1 1 d D . .
H7A H 0.5390 1.1011 0.6411 0.042 Uiso 0.612(14) 1 d PR A 1
H7B H 0.6036 1.0900 0.7690 0.042 Uiso 0.612(14) 1 d PR A 1
H7C H 0.5276 1.1016 0.6789 0.042 Uiso 0.388(14) 1 d PR A 2
H7D H 0.6534 1.0822 0.7780 0.042 Uiso 0.388(14) 1 d PR A 2
C8 C 0.7232(7) 1.1111(9) 0.6992(8) 0.038(2) Uani 0.612(14) 1 d PD A 1
H8A H 0.7214 1.2318 0.6906 0.045 Uiso 0.612(14) 1 calc PR A 1
H8B H 0.7933 1.0821 0.7692 0.045 Uiso 0.612(14) 1 calc PR A 1
C9 C 0.7353(10) 1.0292(9) 0.6020(9) 0.039(3) Uani 0.612(14) 1 d PD A 1
H9A H 0.6646 1.0579 0.5324 0.047 Uiso 0.612(14) 1 calc PR A 1
H9B H 0.8085 1.0711 0.5974 0.047 Uiso 0.612(14) 1 calc PR A 1
C8' C 0.6651(13) 1.1232(11) 0.6319(13) 0.042(4) Uani 0.388(14) 1 d PD A 2
H8'A H 0.6065 1.1223 0.5530 0.051 Uiso 0.388(14) 1 calc PR A 2
H8'B H 0.6894 1.2383 0.6539 0.051 Uiso 0.388(14) 1 calc PR A 2
C9' C 0.7761(10) 1.0215(13) 0.6480(15) 0.045(5) Uani 0.388(14) 1 d PD A 2
H9'A H 0.8140 1.0692 0.6030 0.054 Uiso 0.388(14) 1 calc PR A 2
H9'B H 0.8357 1.0265 0.7265 0.054 Uiso 0.388(14) 1 calc PR A 2
C10 C 0.7437(5) 0.8436(5) 0.6150(5) 0.0514(13) Uani 1 1 d D . .
H10A H 0.8237 0.8149 0.6680 0.062 Uiso 0.612(14) 1 d PR A 1
H10B H 0.7310 0.7957 0.5455 0.062 Uiso 0.612(14) 1 d PR A 1
H10C H 0.8165 0.7799 0.6465 0.062 Uiso 0.388(14) 1 d PR A 2
H10D H 0.7117 0.8347 0.5361 0.062 Uiso 0.388(14) 1 d PR A 2
C11 C 0.4368(4) 0.8927(5) 0.7739(4) 0.0315(9) Uani 1 1 d . . .
C12 C 0.4884(4) 0.9504(5) 0.8828(4) 0.0326(9) Uani 1 1 d . . .
C13 C 0.4150(4) 1.0321(5) 0.9227(4) 0.0371(10) Uani 1 1 d . . .
H13 H 0.4482 1.0694 0.9971 0.045 Uiso 1 1 calc R . .
C14 C 0.2950(4) 1.0583(6) 0.8541(4) 0.0423(11) Uani 1 1 d . . .
H14 H 0.2462 1.1124 0.8826 0.051 Uiso 1 1 calc R . .
C15 C 0.2431(4) 1.0082(5) 0.7449(4) 0.0381(10) Uani 1 1 d . B .
C16 C 0.3134(4) 0.9198(5) 0.7041(4) 0.0354(10) Uani 1 1 d . B .
C17 C 0.2594(4) 0.8539(6) 0.5875(4) 0.0417(11) Uani 1 1 d D . .
H17A H 0.3155 0.8708 0.5565 0.050 Uiso 0.626(14) 1 d PR B 1
H17B H 0.2479 0.7377 0.5902 0.050 Uiso 0.626(14) 1 d PR B 1
H17C H 0.2873 0.9183 0.5435 0.050 Uiso 0.374(14) 1 d PR B 2
H17D H 0.2869 0.7433 0.5888 0.050 Uiso 0.374(14) 1 d PR B 2
C18 C 0.1390(7) 0.9294(14) 0.5111(6) 0.054(3) Uani 0.626(14) 1 d PD B 1
H18A H 0.1006 0.8625 0.4430 0.065 Uiso 0.626(14) 1 calc PR B 1
H18B H 0.1522 1.0412 0.4897 0.065 Uiso 0.626(14) 1 calc PR B 1
C19 C 0.0550(6) 0.9381(13) 0.5685(6) 0.052(3) Uani 0.626(14) 1 d PD B 1
H19A H 0.0413 0.8261 0.5892 0.062 Uiso 0.626(14) 1 calc PR B 1
H19B H -0.0239 0.9840 0.5168 0.062 Uiso 0.626(14) 1 calc PR B 1
C18' C 0.1204(8) 0.8550(17) 0.5316(11) 0.047(4) Uani 0.374(14) 1 d PD B 2
H18C H 0.0895 0.7672 0.5633 0.056 Uiso 0.374(14) 1 calc PR B 2
H18D H 0.0905 0.8341 0.4514 0.056 Uiso 0.374(14) 1 calc PR B 2
C19' C 0.0745(11) 1.0233(17) 0.5499(8) 0.055(5) Uani 0.374(14) 1 d PD B 2
H19C H 0.1101 1.1119 0.5231 0.066 Uiso 0.374(14) 1 calc PR B 2
H19D H -0.0144 1.0287 0.5080 0.066 Uiso 0.374(14) 1 calc PR B 2
C20 C 0.1104(4) 1.0460(6) 0.6724(4) 0.0478(12) Uani 1 1 d D . .
H20A H 0.0658 1.0300 0.7150 0.057 Uiso 0.626(14) 1 d PR B 1
H20B H 0.1027 1.1592 0.6507 0.057 Uiso 0.626(14) 1 d PR B 1
H20C H 0.0615 0.9763 0.6940 0.057 Uiso 0.374(14) 1 d PR B 2
H20D H 0.0946 1.1576 0.6849 0.057 Uiso 0.374(14) 1 d PR B 2
C21 C 0.3913(5) 0.3887(6) 0.7499(5) 0.0592(15) Uani 1 1 d . . .
H21A H 0.4639 0.3266 0.7965 0.089 Uiso 1 1 calc R . .
H21B H 0.3654 0.3580 0.6724 0.089 Uiso 1 1 calc R . .
H21C H 0.3267 0.3639 0.7716 0.089 Uiso 1 1 calc R . .
C22 C 0.6717(4) 1.0311(6) 1.0239(4) 0.0401(10) Uani 1 1 d . . .
H22 H 0.6293 1.1262 1.0282 0.048 Uiso 1 1 calc R . .
C23 C 0.7955(4) 1.0154(6) 1.0997(4) 0.0414(11) Uani 1 1 d . . .
C24 C 0.8643(5) 1.1139(7) 1.1900(5) 0.0621(15) Uani 1 1 d . . .
H24 H 0.8375 1.2111 1.2115 0.074 Uiso 1 1 calc R . .
C25 C 0.9785(5) 1.0459(9) 1.2431(5) 0.0716(18) Uani 1 1 d . . .
H25 H 1.0437 1.0878 1.3073 0.086 Uiso 1 1 calc R . .
C26 C 0.9801(5) 0.9049(8) 1.1852(5) 0.0601(15) Uani 1 1 d . . .
H26 H 1.0467 0.8329 1.2028 0.072 Uiso 1 1 calc R . .
C27 C 0.8151(5) 0.4711(8) 0.9449(5) 0.0649(16) Uani 1 1 d . . .
H27A H 0.8091 0.4249 0.8746 0.078 Uiso 1 1 calc R . .
H27B H 0.7529 0.4184 0.9623 0.078 Uiso 1 1 calc R . .
C28 C 0.9386(6) 0.4397(9) 1.0362(5) 0.0732(18) Uani 1 1 d . . .
H28A H 0.9438 0.4868 1.1052 0.110 Uiso 1 1 calc R . .
H28B H 0.9995 0.4906 1.0176 0.110 Uiso 1 1 calc R . .
H28C H 0.9529 0.3211 1.0454 0.110 Uiso 1 1 calc R . .

loop_
_atom_site_aniso_label
_atom_site_aniso_U_11
_atom_site_aniso_U_22
_atom_site_aniso_U_33
_atom_site_aniso_U_23
_atom_site_aniso_U_13
_atom_site_aniso_U_12
O1 0.0530(18) 0.0245(15) 0.0551(19) -0.0027(14) 0.0326(16) -0.0023(13)
O2 0.053(2) 0.063(3) 0.052(2) -0.0046(19) 0.0186(18) 0.007(2)
N1 0.044(2) 0.032(2) 0.037(2) -0.0028(16) 0.0230(17) -0.0056(16)
N2 0.039(2) 0.042(2) 0.048(2) 0.0012(19) 0.0204(19) -0.0061(18)
C1 0.034(2) 0.027(2) 0.034(2) 0.0024(17) 0.016(2) 0.0035(17)
C2 0.040(2) 0.026(2) 0.039(2) 0.0010(18) 0.019(2) 0.0009(18)
C3 0.051(3) 0.026(2) 0.045(3) -0.003(2) 0.022(2) 0.002(2)
C4 0.057(3) 0.035(3) 0.047(3) -0.002(2) 0.033(2) 0.009(2)
C5 0.049(3) 0.030(2) 0.044(3) 0.000(2) 0.029(2) 0.0067(19)
C6 0.036(2) 0.025(2) 0.034(2) 0.0031(17) 0.0173(19) 0.0039(17)
C7 0.040(2) 0.029(2) 0.045(2) 0.0012(19) 0.026(2) 0.0004(18)
C8 0.028(4) 0.034(4) 0.054(6) 0.010(4) 0.020(4) 0.006(3)
C9 0.035(5) 0.040(5) 0.050(7) 0.003(4) 0.026(5) -0.006(4)
C8' 0.040(8) 0.034(7) 0.057(10) 0.011(7) 0.025(8) 0.009(6)
C9' 0.034(9) 0.050(9) 0.048(11) 0.005(7) 0.015(8) 0.011(7)
C10 0.060(3) 0.045(3) 0.066(4) 0.005(3) 0.043(3) 0.009(2)
C11 0.039(2) 0.025(2) 0.039(2) 0.0036(18) 0.025(2) 0.0008(17)
C12 0.040(2) 0.025(2) 0.040(2) 0.0011(18) 0.025(2) -0.0013(18)
C13 0.053(3) 0.032(2) 0.035(2) -0.0057(19) 0.028(2) -0.004(2)
C14 0.053(3) 0.036(2) 0.052(3) 0.003(2) 0.036(2) 0.008(2)
C15 0.040(2) 0.033(2) 0.047(3) 0.006(2) 0.024(2) 0.0040(19)
C16 0.044(2) 0.028(2) 0.043(3) 0.0019(19) 0.028(2) 0.0009(18)
C17 0.044(2) 0.041(3) 0.040(3) -0.001(2) 0.019(2) -0.001(2)
C18 0.061(6) 0.042(6) 0.053(6) 0.004(5) 0.018(5) 0.004(5)
C19 0.038(5) 0.072(7) 0.046(5) 0.021(5) 0.018(4) 0.010(4)
C18' 0.049(9) 0.041(9) 0.033(8) 0.005(7) 0.002(6) 0.013(7)
C19' 0.047(8) 0.074(12) 0.057(10) 0.031(9) 0.034(7) 0.011(8)
C20 0.043(2) 0.044(3) 0.058(3) 0.007(2) 0.025(2) 0.009(2)
C21 0.086(4) 0.026(2) 0.089(4) -0.003(2) 0.060(4) -0.012(2)
C22 0.043(2) 0.034(2) 0.044(3) -0.004(2) 0.020(2) -0.005(2)
C23 0.047(3) 0.033(2) 0.046(3) -0.003(2) 0.022(2) -0.009(2)
C24 0.073(4) 0.046(3) 0.061(3) -0.013(3) 0.023(3) -0.018(3)
C25 0.056(3) 0.071(4) 0.063(4) 0.000(3) 0.002(3) -0.029(3)
C26 0.043(3) 0.072(4) 0.060(3) 0.012(3) 0.017(3) -0.007(3)
C27 0.074(4) 0.067(4) 0.065(4) -0.013(3) 0.042(3) 0.002(3)
C28 0.087(5) 0.076(5) 0.066(4) 0.007(3) 0.043(4) 0.031(4)

loop_
_atom_type_symbol
_atom_type_description
_atom_type_scat_dispersion_real
_atom_type_scat_dispersion_imag
_atom_type_scat_source
C C 0.0033 0.0000 'International Tables Vol C Tables 4.2.6.8 and 6.1.1.4'
H H 0.0000 0.0000 'International Tables Vol C Tables 4.2.6.8 and 6.1.1.4'
N N 0.0061 0.0000 'International Tables Vol C Tables 4.2.6.8 and 6.1.1.4'
O O 0.0106 0.0000 'International Tables Vol C Tables 4.2.6.8 and 6.1.1.4'

loop_
_geom_angle_atom_site_label_1
_geom_angle_atom_site_label_2
_geom_angle_atom_site_label_3
_geom_angle
_geom_angle_site_symmetry_1
_geom_angle_site_symmetry_3
_geom_angle_publ_flag
C2 O1 C21 117.9(3) . . ?
C27 O2 H2 103(5) . . ?
C22 N1 C12 117.1(4) . . ?
C26 N2 C23 109.8(5) . . ?
C26 N2 H2A 122(3) . . ?
C23 N2 H2A 128(3) . . ?
C6 C1 C2 119.5(4) . . ?
C6 C1 C11 122.1(4) . . ?
C2 C1 C11 118.4(3) . . ?
O1 C2 C3 123.8(4) . . ?
O1 C2 C1 115.4(4) . . ?
C3 C2 C1 120.8(4) . . ?
C2 C3 C4 118.7(4) . . ?
C2 C3 H3 120.6 . . ?
C4 C3 H3 120.6 . . ?
C5 C4 C3 122.6(4) . . ?
C5 C4 H4 118.7 . . ?
C3 C4 H4 118.7 . . ?
C4 C5 C6 118.4(4) . . ?
C4 C5 C10 119.8(4) . . ?
C6 C5 C10 121.7(4) . . ?
C1 C6 C5 119.9(4) . . ?
C1 C6 C7 119.5(3) . . ?
C5 C6 C7 120.6(4) . . ?
C6 C7 C8' 114.6(5) . . ?
C6 C7 C8 113.7(4) . . ?
C8' C7 C8 33.2(5) . . ?
C6 C7 H7A 108.8 . . ?
C8' C7 H7A 77.0 . . ?
C8 C7 H7A 108.1 . . ?
C6 C7 H7B 108.9 . . ?
C8' C7 H7B 131.8 . . ?
C8 C7 H7B 109.4 . . ?
H7A C7 H7B 107.8 . . ?
C6 C7 H7C 108.4 . . ?
C8' C7 H7C 108.5 . . ?
C8 C7 H7C 132.6 . . ?
H7A C7 H7C 35.3 . . ?
H7B C7 H7C 75.0 . . ?
C6 C7 H7D 108.8 . . ?
C8' C7 H7D 108.7 . . ?
C8 C7 H7D 78.5 . . ?
H7A C7 H7D 134.6 . . ?
H7B C7 H7D 34.8 . . ?
H7C C7 H7D 107.6 . . ?
C9 C8 C7 109.1(6) . . ?
C9 C8 H8A 109.9 . . ?
C7 C8 H8A 109.9 . . ?
C9 C8 H8B 109.9 . . ?
C7 C8 H8B 109.9 . . ?
H8A C8 H8B 108.3 . . ?
C10 C9 C8 111.3(6) . . ?
C10 C9 H9A 109.4 . . ?
C8 C9 H9A 109.4 . . ?
C10 C9 H9B 109.4 . . ?
C8 C9 H9B 109.4 . . ?
H9A C9 H9B 108.0 . . ?
C9' C8' C7 110.1(8) . . ?
C9' C8' H8'A 109.6 . . ?
C7 C8' H8'A 109.6 . . ?
C9' C8' H8'B 109.6 . . ?
C7 C8' H8'B 109.6 . . ?
H8'A C8' H8'B 108.2 . . ?
C10 C9' C8' 111.8(8) . . ?
C10 C9' H9'A 109.3 . . ?
C8' C9' H9'A 109.3 . . ?
C10 C9' H9'B 109.3 . . ?
C8' C9' H9'B 109.3 . . ?
H9'A C9' H9'B 107.9 . . ?
C5 C10 C9' 114.8(5) . . ?
C5 C10 C9 114.1(4) . . ?
C9' C10 C9 23.0(6) . . ?
C5 C10 H10A 108.5 . . ?
C9' C10 H10A 87.8 . . ?
C9 C10 H10A 108.9 . . ?
C5 C10 H10B 108.8 . . ?
C9' C10 H10B 125.7 . . ?
C9 C10 H10B 108.6 . . ?
H10A C10 H10B 107.7 . . ?
C5 C10 H10C 108.3 . . ?
C9' C10 H10C 108.2 . . ?
C9 C10 H10C 126.3 . . ?
H10A C10 H10C 23.3 . . ?
H10B C10 H10C 86.2 . . ?
C5 C10 H10D 108.8 . . ?
C9' C10 H10D 109.0 . . ?
C9 C10 H10D 88.5 . . ?
H10A C10 H10D 126.7 . . ?
H10B C10 H10D 23.1 . . ?
H10C C10 H10D 107.6 . . ?
C12 C11 C16 120.7(3) . . ?
C12 C11 C1 119.9(4) . . ?
C16 C11 C1 119.4(4) . . ?
C11 C12 C13 118.9(4) . . ?
C11 C12 N1 118.6(3) . . ?
C13 C12 N1 122.4(4) . . ?
C14 C13 C12 120.0(4) . . ?
C14 C13 H13 120.0 . . ?
C12 C13 H13 120.0 . . ?
C13 C14 C15 122.0(4) . . ?
C13 C14 H14 119.0 . . ?
C15 C14 H14 119.0 . . ?
C14 C15 C16 119.1(4) . . ?
C14 C15 C20 119.3(4) . . ?
C16 C15 C20 121.5(4) . . ?
C15 C16 C11 119.1(4) . . ?
C15 C16 C17 121.3(4) . . ?
C11 C16 C17 119.7(3) . . ?
C16 C17 C18 114.7(4) . . ?
C16 C17 C18' 113.5(5) . . ?
C18 C17 C18' 28.1(5) . . ?
C16 C17 H17A 109.0 . . ?
C18 C17 H17A 108.8 . . ?
C18' C17 H17A 130.0 . . ?
C16 C17 H17B 108.5 . . ?
C18 C17 H17B 108.0 . . ?
C18' C17 H17B 82.8 . . ?
H17A C17 H17B 107.7 . . ?
C16 C17 H17C 109.4 . . ?
C18 C17 H17C 82.3 . . ?
C18' C17 H17C 108.3 . . ?
H17A C17 H17C 30.1 . . ?
H17B C17 H17C 131.3 . . ?
C16 C17 H17D 108.8 . . ?
C18 C17 H17D 128.7 . . ?
C18' C17 H17D 108.8 . . ?
H17A C17 H17D 80.1 . . ?
H17B C17 H17D 29.6 . . ?
H17C C17 H17D 107.8 . . ?
C17 C18 C19 110.5(6) . . ?
C17 C18 H18A 109.6 . . ?
C19 C18 H18A 109.6 . . ?
C17 C18 H18B 109.6 . . ?
C19 C18 H18B 109.6 . . ?
H18A C18 H18B 108.1 . . ?
C18 C19 C20 110.7(6) . . ?
C18 C19 H19A 109.5 . . ?
C20 C19 H19A 109.5 . . ?
C18 C19 H19B 109.5 . . ?
C20 C19 H19B 109.5 . . ?
H19A C19 H19B 108.1 . . ?
C17 C18' C19' 109.5(8) . . ?
C17 C18' H18C 109.8 . . ?
C19' C18' H18C 109.8 . . ?
C17 C18' H18D 109.8 . . ?
C19' C18' H18D 109.8 . . ?
H18C C18' H18D 108.2 . . ?
C20 C19' C18' 109.1(8) . . ?
C20 C19' H19C 109.9 . . ?
C18' C19' H19C 109.9 . . ?
C20 C19' H19D 109.9 . . ?
C18' C19' H19D 109.9 . . ?
H19C C19' H19D 108.3 . . ?
C19' C20 C15 113.2(5) . . ?
C19' C20 C19 30.7(5) . . ?
C15 C20 C19 113.2(4) . . ?
C19' C20 H20A 131.2 . . ?
C15 C20 H20A 108.8 . . ?
C19 C20 H20A 108.8 . . ?
C19' C20 H20B 81.0 . . ?
C15 C20 H20B 109.0 . . ?
C19 C20 H20B 109.1 . . ?
H20A C20 H20B 107.8 . . ?
C19' C20 H20C 109.3 . . ?
C15 C20 H20C 109.0 . . ?
C19 C20 H20C 81.2 . . ?
H20A C20 H20C 30.9 . . ?
H20B C20 H20C 132.0 . . ?
C19' C20 H20D 108.6 . . ?
C15 C20 H20D 108.8 . . ?
C19 C20 H20D 131.1 . . ?
H20A C20 H20D 79.2 . . ?
H20B C20 H20D 30.9 . . ?
H20C C20 H20D 107.8 . . ?
O1 C21 H21A 109.5 . . ?
O1 C21 H21B 109.5 . . ?
H21A C21 H21B 109.5 . . ?
O1 C21 H21C 109.5 . . ?
H21A C21 H21C 109.5 . . ?
H21B C21 H21C 109.5 . . ?
N1 C22 C23 123.2(4) . . ?
N1 C22 H22 118.4 . . ?
C23 C22 H22 118.4 . . ?
N2 C23 C24 106.9(4) . . ?
N2 C23 C22 124.1(4) . . ?
C24 C23 C22 128.9(5) . . ?
C25 C24 C23 108.4(6) . . ?
C25 C24 H24 125.8 . . ?
C23 C24 H24 125.8 . . ?
C24 C25 C26 107.4(5) . . ?
C24 C25 H25 126.3 . . ?
C26 C25 H25 126.3 . . ?
N2 C26 C25 107.5(5) . . ?
N2 C26 H26 126.2 . . ?
C25 C26 H26 126.2 . . ?
O2 C27 C28 107.8(5) . . ?
O2 C27 H27A 110.2 . . ?
C28 C27 H27A 110.2 . . ?
O2 C27 H27B 110.2 . . ?
C28 C27 H27B 110.2 . . ?
H27A C27 H27B 108.5 . . ?
C27 C28 H28A 109.5 . . ?
C27 C28 H28B 109.5 . . ?
H28A C28 H28B 109.5 . . ?
C27 C28 H28C 109.5 . . ?
H28A C28 H28C 109.5 . . ?
H28B C28 H28C 109.5 . . ?

loop_
_geom_bond_atom_site_label_1
_geom_bond_atom_site_label_2
_geom_bond_distance
_geom_bond_site_symmetry_2
_geom_bond_publ_flag
O1 C2 1.376(5) . ?
O1 C21 1.430(6) . ?
O2 C27 1.417(8) . ?
O2 H2 0.87(7) . ?
N1 C22 1.290(6) . ?
N1 C12 1.432(5) . ?
N2 C26 1.369(7) . ?
N2 C23 1.371(6) . ?
N2 H2A 0.90(6) . ?
C1 C6 1.404(5) . ?
C1 C2 1.409(6) . ?
C1 C11 1.502(5) . ?
C2 C3 1.385(6) . ?
C3 C4 1.388(6) . ?
C3 H3 0.9500 . ?
C4 C5 1.387(7) . ?
C4 H4 0.9500 . ?
C5 C6 1.414(6) . ?
C5 C10 1.513(6) . ?
C6 C7 1.511(6) . ?
C7 C8' 1.538(9) . ?
C7 C8 1.541(7) . ?
C7 H7A 0.9600 . ?
C7 H7B 0.9600 . ?
C7 H7C 0.9601 . ?
C7 H7D 0.9599 . ?
C8 C9 1.531(8) . ?
C8 H8A 0.9900 . ?
C8 H8B 0.9900 . ?
C9 C10 1.520(8) . ?
C9 H9A 0.9900 . ?
C9 H9B 0.9900 . ?
C8' C9' 1.530(9) . ?
C8' H8'A 0.9900 . ?
C8' H8'B 0.9900 . ?
C9' C10 1.517(10) . ?
C9' H9'A 0.9900 . ?
C9' H9'B 0.9900 . ?
C10 H10A 0.9600 . ?
C10 H10B 0.9600 . ?
C10 H10C 0.9600 . ?
C10 H10D 0.9600 . ?
C11 C12 1.400(6) . ?
C11 C16 1.412(6) . ?
C12 C13 1.403(5) . ?
C13 C14 1.376(6) . ?
C13 H13 0.9500 . ?
C14 C15 1.383(7) . ?
C14 H14 0.9500 . ?
C15 C16 1.408(6) . ?
C15 C20 1.525(6) . ?
C16 C17 1.509(6) . ?
C17 C18 1.519(8) . ?
C17 C18' 1.541(9) . ?
C17 H17A 0.9600 . ?
C17 H17B 0.9600 . ?
C17 H17C 0.9601 . ?
C17 H17D 0.9600 . ?
C18 C19 1.536(8) . ?
C18 H18A 0.9900 . ?
C18 H18B 0.9900 . ?
C19 C20 1.537(8) . ?
C19 H19A 0.9900 . ?
C19 H19B 0.9900 . ?
C18' C19' 1.542(10) . ?
C18' H18C 0.9900 . ?
C18' H18D 0.9900 . ?
C19' C20 1.519(9) . ?
C19' H19C 0.9900 . ?
C19' H19D 0.9900 . ?
C20 H20A 0.9600 . ?
C20 H20B 0.9600 . ?
C20 H20C 0.9600 . ?
C20 H20D 0.9600 . ?
C21 H21A 0.9800 . ?
C21 H21B 0.9800 . ?
C21 H21C 0.9800 . ?
C22 C23 1.422(6) . ?
C22 H22 0.9500 . ?
C23 C24 1.393(7) . ?
C24 C25 1.385(9) . ?
C24 H24 0.9500 . ?
C25 C26 1.393(9) . ?
C25 H25 0.9500 . ?
C26 H26 0.9500 . ?
C27 C28 1.503(8) . ?
C27 H27A 0.9900 . ?
C27 H27B 0.9900 . ?
C28 H28A 0.9800 . ?
C28 H28B 0.9800 . ?
C28 H28C 0.9800 . ?

loop_
_geom_hbond_atom_site_label_D
_geom_hbond_atom_site_label_H
_geom_hbond_atom_site_label_A
_geom_hbond_distance_DH
_geom_hbond_distance_HA
_geom_hbond_distance_DA
_geom_hbond_angle_DHA
_geom_hbond_site_symmetry_A
N2 H2A O2 0.90(6) 1.92(6) 2.814(6) 172(5) .

loop_
_geom_torsion_atom_site_label_1
_geom_torsion_atom_site_label_2
_geom_torsion_atom_site_label_3
_geom_torsion_atom_site_label_4
_geom_torsion
_geom_torsion_site_symmetry_1
_geom_torsion_site_symmetry_2
_geom_torsion_site_symmetry_3
_geom_torsion_site_symmetry_4
_geom_torsion_publ_flag
C21 O1 C2 C3 -4.7(7) . . . . ?
C21 O1 C2 C1 175.2(4) . . . . ?
C6 C1 C2 O1 179.9(4) . . . . ?
C11 C1 C2 O1 -3.3(6) . . . . ?
C6 C1 C2 C3 -0.2(6) . . . . ?
C11 C1 C2 C3 176.6(4) . . . . ?
O1 C2 C3 C4 -179.7(4) . . . . ?
C1 C2 C3 C4 0.4(6) . . . . ?
C2 C3 C4 C5 -0.2(7) . . . . ?
C3 C4 C5 C6 -0.2(7) . . . . ?
C3 C4 C5 C10 177.8(4) . . . . ?
C2 C1 C6 C5 -0.3(6) . . . . ?
C11 C1 C6 C5 -176.9(4) . . . . ?
C2 C1 C6 C7 179.6(4) . . . . ?
C11 C1 C6 C7 2.9(6) . . . . ?
C4 C5 C6 C1 0.4(7) . . . . ?
C10 C5 C6 C1 -177.6(4) . . . . ?
C4 C5 C6 C7 -179.4(4) . . . . ?
C10 C5 C6 C7 2.6(7) . . . . ?
C1 C6 C7 C8' -164.0(7) . . . . ?
C5 C6 C7 C8' 15.8(9) . . . . ?
C1 C6 C7 C8 159.5(5) . . . . ?
C5 C6 C7 C8 -20.7(7) . . . . ?
C6 C7 C8 C9 49.5(9) . . . . ?
C8' C7 C8 C9 -49.7(7) . . . . ?
C7 C8 C9 C10 -62.0(10) . . . . ?
C6 C7 C8' C9' -46.1(14) . . . . ?
C8 C7 C8' C9' 50.1(9) . . . . ?
C7 C8' C9' C10 59.5(17) . . . . ?
C4 C5 C10 C9' -167.2(8) . . . . ?
C6 C5 C10 C9' 10.8(9) . . . . ?
C4 C5 C10 C9 167.5(6) . . . . ?
C6 C5 C10 C9 -14.6(8) . . . . ?
C8' C9' C10 C5 -42.0(15) . . . . ?
C8' C9' C10 C9 51.7(10) . . . . ?
C8 C9 C10 C5 44.4(10) . . . . ?
C8 C9 C10 C9' -52.6(11) . . . . ?
C6 C1 C11 C12 -81.5(5) . . . . ?
C2 C1 C11 C12 101.8(5) . . . . ?
C6 C1 C11 C16 101.4(5) . . . . ?
C2 C1 C11 C16 -75.3(5) . . . . ?
C16 C11 C12 C13 1.6(6) . . . . ?
C1 C11 C12 C13 -175.4(4) . . . . ?
C16 C11 C12 N1 -178.8(4) . . . . ?
C1 C11 C12 N1 4.2(5) . . . . ?
C22 N1 C12 C11 148.7(4) . . . . ?
C22 N1 C12 C13 -31.7(5) . . . . ?
C11 C12 C13 C14 -1.7(6) . . . . ?
N1 C12 C13 C14 178.7(4) . . . . ?
C12 C13 C14 C15 -0.9(7) . . . . ?
C13 C14 C15 C16 3.5(7) . . . . ?
C13 C14 C15 C20 -178.0(4) . . . . ?
C14 C15 C16 C11 -3.5(6) . . . . ?
C20 C15 C16 C11 178.1(4) . . . . ?
C14 C15 C16 C17 176.4(4) . . . . ?
C20 C15 C16 C17 -2.0(6) . . . . ?
C12 C11 C16 C15 1.0(6) . . . . ?
C1 C11 C16 C15 178.0(4) . . . . ?
C12 C11 C16 C17 -179.0(4) . . . . ?
C1 C11 C16 C17 -1.9(6) . . . . ?
C15 C16 C17 C18 16.6(7) . . . . ?
C11 C16 C17 C18 -163.4(6) . . . . ?
C15 C16 C17 C18' -14.2(9) . . . . ?
C11 C16 C17 C18' 165.8(7) . . . . ?
C16 C17 C18 C19 -45.7(10) . . . . ?
C18' C17 C18 C19 48.4(9) . . . . ?
C17 C18 C19 C20 61.1(11) . . . . ?
C16 C17 C18' C19' 47.1(13) . . . . ?
C18 C17 C18' C19' -51.7(9) . . . . ?
C17 C18' C19' C20 -65.1(15) . . . . ?
C18' C19' C20 C15 48.9(13) . . . . ?
C18' C19' C20 C19 -47.8(8) . . . . ?
C14 C15 C20 C19' 165.5(7) . . . . ?
C16 C15 C20 C19' -16.1(9) . . . . ?
C14 C15 C20 C19 -161.1(6) . . . . ?
C16 C15 C20 C19 17.3(7) . . . . ?
C18 C19 C20 C19' 50.5(8) . . . . ?
C18 C19 C20 C15 -46.3(9) . . . . ?
C12 N1 C22 C23 176.8(4) . . . . ?
C26 N2 C23 C24 0.3(5) . . . . ?
C26 N2 C23 C22 -176.8(4) . . . . ?
N1 C22 C23 N2 3.7(7) . . . . ?
N1 C22 C23 C24 -172.8(5) . . . . ?
N2 C23 C24 C25 -0.3(6) . . . . ?
C22 C23 C24 C25 176.7(5) . . . . ?
C23 C24 C25 C26 0.1(6) . . . . ?
C23 N2 C26 C25 -0.3(5) . . . . ?
C24 C25 C26 N2 0.1(6) . . . . ?
